data_9012390
loop_
_publ_author_name
'Mayer, H. W.'
'Bhatt, Y. C.'
'Schubert, K.'

_publ_section_title
;
 Kristallstrukturen von Pd2PbBi und Pd4PbBi3
;
_journal_name_full 'Journal of the Less-Common Metals'
_journal_page_first 1
_journal_page_last 9
_journal_paper_doi 10.1016/0022-5088(79)90189-9
_journal_volume 66
_journal_year 1979
_chemical_formula_structural Pd2PbBi
_chemical_formula_sum 'Bi Pb Pd2'
_space_group_IT_number 8
_symmetry_space_group_name_Hall 'C -2y'
_symmetry_space_group_name_H-M 'C 1 m 1'
_cell_angle_alpha 90
_cell_angle_beta 71.74
_cell_angle_gamma 90
_cell_length_a 7.171
_cell_length_b 8.677
_cell_length_c 5.575
_cell_formula_units_Z 4
_cell_volume 329.424
_database_code_amcsd 0014144
_exptl_crystal_density_diffrn 12.683
_cod_original_formula_sum 'Pd2 Pb Bi'
_cod_database_code 9012390
_amcsd_formula_title Pd2PbBi

loop_
_space_group_symop_operation_xyz
x,y,z
1/2+x,1/2+y,z
x,-y,z
1/2+x,1/2-y,z

loop_
_atom_site_label
_atom_site_fract_x
_atom_site_fract_y
_atom_site_fract_z
Pda1 0.96100 0.00000 0.53800
Pda2 0.55100 0.00000 0.52800
Pdb 0.91700 0.25600 0.87600
Pba1 0.12000 0.00000 0.00000
Pba2 0.64100 0.00000 0.97800
Bib 0.28100 0.22400 0.42000

loop_
_cod_related_entry_id
_cod_related_entry_database
_cod_related_entry_code
1 AMCSD 0014144
